data_2211645
loop_
_publ_author_name
'Ye Zhang'
'Ying-Ming Pan'
'Heng-Shan Wang'
'Qiang Wu'
'Yong Zhang'

_publ_section_title
;
 Methyl 12-chlorodehydroabietate
;
_journal_coeditor_code WK2031
_journal_issue 12
_journal_name_full 'Acta Crystallographica Section E'
_journal_page_first o5425
_journal_page_last o5426
_journal_paper_doi 10.1107/S1600536806045004
_journal_volume 62
_journal_year 2006
_chemical_formula_iupac 'C21 H29 Cl O2'
_chemical_formula_moiety 'C21 H29 Cl O2'
_chemical_formula_sum 'C21 H29 Cl O2'
_chemical_formula_weight 348.89
_chemical_name_common
;
methyl 12-chlorodehydroabietate
;
_chemical_name_systematic
;
methyl
6-chloro-7-isopropyl-1,4a-dimethyl-1,2,3,4,4a,9,10,10a-octahydrophenanthrene-
1-carboxylate
;
_space_group_IT_number 5
_symmetry_cell_setting monoclinic
_symmetry_space_group_name_Hall 'C 2y'
_symmetry_space_group_name_H-M 'C 1 2 1'
_atom_sites_solution_hydrogens geom
_atom_sites_solution_primary direct
_atom_sites_solution_secondary difmap
_audit_creation_method SHELXL97
_cell_angle_alpha 90.00
_cell_angle_beta 102.760(16)
_cell_angle_gamma 90.00
_cell_formula_units_Z 4
_cell_length_a 13.6507(17)
_cell_length_b 6.0856(6)
_cell_length_c 23.120(3)
_cell_measurement_reflns_used 3656
_cell_measurement_temperature 163(2)
_cell_measurement_theta_max 25.3
_cell_measurement_theta_min 3.1
_cell_volume 1873.2(4)
_computing_cell_refinement CrystalClear
_computing_data_collection 'CrystalClear (Rigaku, 1999)'
_computing_data_reduction 'CrystalStructure (Rigaku/MSC, 2000)'
_computing_molecular_graphics 'SHELXTL (Sheldrick, 2000)'
_computing_publication_material 'SHELXTL and PLATON (Spek, 2003)'
_computing_structure_refinement 'SHELXL97 (Sheldrick, 1997)'
_computing_structure_solution 'SHELXS97 (Sheldrick, 1997)'
_diffrn_ambient_temperature 163(2)
_diffrn_detector_area_resol_mean 7.31
_diffrn_measured_fraction_theta_full 0.997
_diffrn_measured_fraction_theta_max 0.997
_diffrn_measurement_device_type 'Rigaku Mercury'
_diffrn_measurement_method \w
_diffrn_radiation_monochromator graphite
_diffrn_radiation_source 'fine-focus sealed tube'
_diffrn_radiation_type MoK\a
_diffrn_radiation_wavelength 0.71073
_diffrn_reflns_av_R_equivalents 0.0277
_diffrn_reflns_av_sigmaI/netI 0.0343
_diffrn_reflns_limit_h_max 15
_diffrn_reflns_limit_h_min -16
_diffrn_reflns_limit_k_max 6
_diffrn_reflns_limit_k_min -7
_diffrn_reflns_limit_l_max 27
_diffrn_reflns_limit_l_min -27
_diffrn_reflns_number 9174
_diffrn_reflns_theta_full 25.35
_diffrn_reflns_theta_max 25.35
_diffrn_reflns_theta_min 3.06
_diffrn_standards_decay_% 0
_diffrn_standards_interval_count 0
_diffrn_standards_interval_time 0
_diffrn_standards_number 0
_exptl_absorpt_coefficient_mu 0.214
_exptl_absorpt_correction_T_max 0.987
_exptl_absorpt_correction_T_min 0.856
_exptl_absorpt_correction_type multi-scan
_exptl_absorpt_process_details '(Jacobson, 1998)'
_exptl_crystal_colour colourless
_exptl_crystal_density_diffrn 1.237
_exptl_crystal_density_method 'not measured'
_exptl_crystal_description platelet
_exptl_crystal_F_000 752
_exptl_crystal_size_max 0.56
_exptl_crystal_size_mid 0.41
_exptl_crystal_size_min 0.06
_refine_diff_density_max 0.188
_refine_diff_density_min -0.171
_refine_ls_abs_structure_details 'Flack (1983), with how many Friedel pairs?'
_refine_ls_abs_structure_Flack 0.02(6)
_refine_ls_extinction_method none
_refine_ls_goodness_of_fit_ref 1.087
_refine_ls_hydrogen_treatment constr
_refine_ls_matrix_type full
_refine_ls_number_parameters 222
_refine_ls_number_reflns 3282
_refine_ls_number_restraints 1
_refine_ls_restrained_S_all 1.087
_refine_ls_R_factor_all 0.0394
_refine_ls_R_factor_gt 0.0356
_refine_ls_shift/su_max 0.001
_refine_ls_shift/su_mean 0.000
_refine_ls_structure_factor_coef Fsqd
_refine_ls_weighting_details 'calc w = 1/[\s^2^(Fo^2^)+(0.0334P)^2^+0.9195P] where P=(Fo^2^+2Fc^2^)/3'
_refine_ls_weighting_scheme calc
_refine_ls_wR_factor_gt 0.0793
_refine_ls_wR_factor_ref 0.0812
_reflns_number_gt 3079
_reflns_number_total 3282
_reflns_threshold_expression I>2\s(I)
_cod_data_source_file wk2031.cif
_cod_data_source_block I
_cod_original_sg_symbol_H-M 'C 2'
_cod_database_code 2211645
_cod_database_fobs_code 2211645

loop_
_symmetry_equiv_pos_as_xyz
'x, y, z'
'-x, y, -z'
'x+1/2, y+1/2, z'
'-x+1/2, y+1/2, -z'

loop_
_atom_site_type_symbol
_atom_site_label
_atom_site_fract_x
_atom_site_fract_y
_atom_site_fract_z
_atom_site_U_iso_or_equiv
_atom_site_adp_type
_atom_site_calc_flag
_atom_site_refinement_flags
_atom_site_occupancy
Cl Cl1 0.53162(4) 0.49514(10) 0.91824(2) 0.03557(16) Uani d . 1
O O1 0.66971(14) -0.1660(3) 0.55486(8) 0.0413(4) Uani d . 1
O O2 0.64227(12) 0.1780(2) 0.57863(7) 0.0308(4) Uani d . 1
C C1 0.55802(15) 0.2461(4) 0.82713(9) 0.0219(4) Uani d . 1
H H1 0.4881 0.2189 0.8218 0.026 Uiso calc R 1
C C2 0.60639(16) 0.3760(3) 0.87397(9) 0.0227(5) Uani d . 1
C C3 0.70896(15) 0.4187(3) 0.88520(9) 0.0226(5) Uani d . 1
C C4 0.75951(15) 0.3234(4) 0.84577(9) 0.0244(5) Uani d . 1
H H4 0.8298 0.3478 0.8519 0.029 Uiso calc R 1
C C5 0.71356(15) 0.1936(4) 0.79754(9) 0.0226(5) Uani d . 1
C C6 0.61047(14) 0.1546(3) 0.78759(9) 0.0191(4) Uani d . 1
C C7 0.55540(13) 0.0072(4) 0.73659(8) 0.0184(4) Uani d . 1
C C8 0.61799(13) 0.0085(4) 0.68807(8) 0.0189(4) Uani d . 1
H H8 0.6241 0.1674 0.6784 0.023 Uiso calc R 1
C C9 0.72577(15) -0.0661(4) 0.71344(9) 0.0245(5) Uani d . 1
H H9A 0.7255 -0.2106 0.7331 0.029 Uiso calc R 1
H H9B 0.7620 -0.0821 0.6810 0.029 Uiso calc R 1
C C10 0.77859(15) 0.1031(4) 0.75811(10) 0.0279(5) Uani d . 1
H H10A 0.8390 0.0346 0.7833 0.034 Uiso calc R 1
H H10B 0.8013 0.2263 0.7364 0.034 Uiso calc R 1
C C11 0.45038(14) 0.0987(4) 0.70904(9) 0.0218(5) Uani d . 1
H H11A 0.4072 0.0828 0.7380 0.026 Uiso calc R 1
H H11B 0.4563 0.2575 0.7012 0.026 Uiso calc R 1
C C12 0.39958(14) -0.0155(4) 0.65137(8) 0.0249(4) Uani d . 1
H H12A 0.3876 -0.1717 0.6596 0.030 Uiso calc R 1
H H12B 0.3336 0.0542 0.6354 0.030 Uiso calc R 1
C C13 0.46347(14) -0.0020(4) 0.60542(8) 0.0231(4) Uani d . 1
H H13A 0.4700 0.1538 0.5946 0.028 Uiso calc R 1
H H13B 0.4291 -0.0814 0.5692 0.028 Uiso calc R 1
C C14 0.56911(15) -0.1002(3) 0.62767(9) 0.0207(5) Uani d . 1
C C15 0.76249(16) 0.5658(4) 0.93530(9) 0.0281(5) Uani d . 1
H H15 0.7228 0.5644 0.9668 0.034 Uiso calc R 1
C C16 0.76360(18) 0.8026(4) 0.91276(10) 0.0352(6) Uani d . 1
H H16A 0.7967 0.8067 0.8792 0.053 Uiso calc R 1
H H16B 0.8003 0.8965 0.9447 0.053 Uiso calc R 1
H H16C 0.6945 0.8560 0.8999 0.053 Uiso calc R 1
C C17 0.86868(17) 0.4894(5) 0.96343(10) 0.0408(6) Uani d . 1
H H17A 0.8674 0.3335 0.9738 0.061 Uiso calc R 1
H H17B 0.8949 0.5756 0.9993 0.061 Uiso calc R 1
H H17C 0.9120 0.5101 0.9352 0.061 Uiso calc R 1
C C18 0.54484(15) -0.2213(4) 0.76417(9) 0.0243(5) Uani d . 1
H H18A 0.5147 -0.2042 0.7987 0.037 Uiso calc R 1
H H18B 0.6113 -0.2890 0.7766 0.037 Uiso calc R 1
H H18C 0.5018 -0.3153 0.7347 0.037 Uiso calc R 1
C C19 0.56428(17) -0.3530(3) 0.62907(10) 0.0288(5) Uani d . 1
H H19A 0.5433 -0.4092 0.5885 0.043 Uiso calc R 1
H H19B 0.5157 -0.3989 0.6522 0.043 Uiso calc R 1
H H19C 0.6308 -0.4117 0.6474 0.043 Uiso calc R 1
C C20 0.63266(15) -0.0388(4) 0.58337(9) 0.0232(5) Uani d . 1
C C21 0.70048(17) 0.2544(4) 0.53759(9) 0.0319(5) Uani d . 1
H H21A 0.7692 0.1978 0.5495 0.048 Uiso calc R 1
H H21B 0.7019 0.4154 0.5377 0.048 Uiso calc R 1
H H21C 0.6699 0.2018 0.4976 0.048 Uiso calc R 1

loop_
_atom_site_aniso_label
_atom_site_aniso_U_11
_atom_site_aniso_U_22
_atom_site_aniso_U_33
_atom_site_aniso_U_12
_atom_site_aniso_U_13
_atom_site_aniso_U_23
Cl1 0.0331(3) 0.0447(4) 0.0311(3) -0.0004(3) 0.0116(2) -0.0103(3)
O1 0.0620(12) 0.0260(9) 0.0471(10) -0.0005(8) 0.0359(9) -0.0046(8)
O2 0.0455(10) 0.0197(8) 0.0345(9) -0.0049(7) 0.0245(8) -0.0018(7)
C1 0.0199(10) 0.0235(10) 0.0227(10) -0.0022(9) 0.0059(8) 0.0003(9)
C2 0.0262(11) 0.0231(12) 0.0210(11) 0.0032(9) 0.0100(9) 0.0023(9)
C3 0.0260(11) 0.0222(11) 0.0180(10) -0.0021(9) 0.0013(9) 0.0048(9)
C4 0.0188(10) 0.0275(12) 0.0257(11) -0.0052(9) 0.0026(8) 0.0034(10)
C5 0.0211(10) 0.0248(12) 0.0220(10) -0.0001(9) 0.0051(8) 0.0042(9)
C6 0.0198(10) 0.0197(11) 0.0184(10) -0.0006(9) 0.0054(8) 0.0034(9)
C7 0.0163(9) 0.0177(10) 0.0212(9) -0.0030(9) 0.0041(7) 0.0001(10)
C8 0.0188(9) 0.0178(11) 0.0208(9) -0.0008(10) 0.0057(7) 0.0007(10)
C9 0.0199(10) 0.0286(13) 0.0271(11) 0.0039(9) 0.0096(9) -0.0012(9)
C10 0.0160(10) 0.0389(14) 0.0293(12) -0.0016(10) 0.0058(9) 0.0002(10)
C11 0.0180(10) 0.0241(11) 0.0241(11) -0.0004(9) 0.0060(8) -0.0001(9)
C12 0.0177(9) 0.0304(12) 0.0254(10) 0.0007(10) 0.0022(8) -0.0025(10)
C13 0.0237(10) 0.0254(11) 0.0190(9) -0.0039(10) 0.0018(8) -0.0022(10)
C14 0.0237(11) 0.0160(10) 0.0226(11) 0.0010(9) 0.0057(9) -0.0014(8)
C15 0.0322(12) 0.0298(13) 0.0213(11) -0.0052(10) 0.0041(9) -0.0015(9)
C16 0.0426(14) 0.0291(14) 0.0314(12) -0.0065(12) 0.0025(11) -0.0062(11)
C17 0.0375(13) 0.0405(14) 0.0368(13) -0.0027(13) -0.0080(10) -0.0033(13)
C18 0.0258(11) 0.0217(12) 0.0266(11) -0.0034(10) 0.0081(9) 0.0001(9)
C19 0.0380(13) 0.0173(11) 0.0336(13) -0.0011(10) 0.0134(10) -0.0015(10)
C20 0.0256(11) 0.0232(13) 0.0208(10) -0.0038(10) 0.0052(8) -0.0034(10)
C21 0.0420(13) 0.0316(13) 0.0255(11) -0.0126(11) 0.0149(10) -0.0016(10)

loop_
_atom_type_symbol
_atom_type_description
_atom_type_scat_dispersion_real
_atom_type_scat_dispersion_imag
_atom_type_scat_source
C C 0.0033 0.0016 'International Tables Vol C Tables 4.2.6.8 and 6.1.1.4'
H H 0.0000 0.0000 'International Tables Vol C Tables 4.2.6.8 and 6.1.1.4'
Cl Cl 0.1484 0.1585 'International Tables Vol C Tables 4.2.6.8 and 6.1.1.4'
O O 0.0106 0.0060 'International Tables Vol C Tables 4.2.6.8 and 6.1.1.4'

loop_
_geom_angle_atom_site_label_1
_geom_angle_atom_site_label_2
_geom_angle_atom_site_label_3
_geom_angle
C20 O2 C21 116.85(17)
C2 C1 C6 121.01(19)
C2 C1 H1 119.5
C6 C1 H1 119.5
C1 C2 C3 122.62(19)
C1 C2 Cl1 116.99(16)
C3 C2 Cl1 120.35(16)
C4 C3 C2 115.20(18)
C4 C3 C15 121.54(19)
C2 C3 C15 123.22(19)
C3 C4 C5 124.10(19)
C3 C4 H4 118.0
C5 C4 H4 118.0
C6 C5 C4 119.12(18)
C6 C5 C10 122.97(18)
C4 C5 C10 117.91(17)
C5 C6 C1 117.94(19)
C5 C6 C7 122.00(17)
C1 C6 C7 120.01(17)
C11 C7 C6 111.04(18)
C11 C7 C18 109.41(16)
C6 C7 C18 106.38(15)
C11 C7 C8 108.05(15)
C6 C7 C8 107.26(15)
C18 C7 C8 114.70(18)
C9 C8 C7 110.97(15)
C9 C8 C14 113.82(16)
C7 C8 C14 116.79(15)
C9 C8 H8 104.6
C7 C8 H8 104.6
C14 C8 H8 104.6
C10 C9 C8 109.34(17)
C10 C9 H9A 109.8
C8 C9 H9A 109.8
C10 C9 H9B 109.8
C8 C9 H9B 109.8
H9A C9 H9B 108.3
C5 C10 C9 113.76(17)
C5 C10 H10A 108.8
C9 C10 H10A 108.8
C5 C10 H10B 108.8
C9 C10 H10B 108.8
H10A C10 H10B 107.7
C12 C11 C7 113.49(17)
C12 C11 H11A 108.9
C7 C11 H11A 108.9
C12 C11 H11B 108.9
C7 C11 H11B 108.9
H11A C11 H11B 107.7
C13 C12 C11 111.46(16)
C13 C12 H12A 109.3
C11 C12 H12A 109.3
C13 C12 H12B 109.3
C11 C12 H12B 109.3
H12A C12 H12B 108.0
C12 C13 C14 112.67(16)
C12 C13 H13A 109.1
C14 C13 H13A 109.1
C12 C13 H13B 109.1
C14 C13 H13B 109.1
H13A C13 H13B 107.8
C20 C14 C19 106.97(17)
C20 C14 C13 108.03(16)
C19 C14 C13 110.69(19)
C20 C14 C8 107.64(16)
C19 C14 C8 114.68(18)
C13 C14 C8 108.59(16)
C3 C15 C17 113.4(2)
C3 C15 C16 109.52(17)
C17 C15 C16 110.6(2)
C3 C15 H15 107.7
C17 C15 H15 107.7
C16 C15 H15 107.7
C15 C16 H16A 109.5
C15 C16 H16B 109.5
H16A C16 H16B 109.5
C15 C16 H16C 109.5
H16A C16 H16C 109.5
H16B C16 H16C 109.5
C15 C17 H17A 109.5
C15 C17 H17B 109.5
H17A C17 H17B 109.5
C15 C17 H17C 109.5
H17A C17 H17C 109.5
H17B C17 H17C 109.5
C7 C18 H18A 109.5
C7 C18 H18B 109.5
H18A C18 H18B 109.5
C7 C18 H18C 109.5
H18A C18 H18C 109.5
H18B C18 H18C 109.5
C14 C19 H19A 109.5
C14 C19 H19B 109.5
H19A C19 H19B 109.5
C14 C19 H19C 109.5
H19A C19 H19C 109.5
H19B C19 H19C 109.5
O1 C20 O2 122.19(19)
O1 C20 C14 125.58(19)
O2 C20 C14 112.23(16)
O2 C21 H21A 109.5
O2 C21 H21B 109.5
H21A C21 H21B 109.5
O2 C21 H21C 109.5
H21A C21 H21C 109.5
H21B C21 H21C 109.5

loop_
_geom_bond_atom_site_label_1
_geom_bond_atom_site_label_2
_geom_bond_distance
Cl1 C2 1.754(2)
O1 C20 1.199(2)
O2 C20 1.333(3)
O2 C21 1.442(2)
C1 C2 1.385(3)
C1 C6 1.396(3)
C1 H1 0.9500
C2 C3 1.391(3)
C3 C4 1.386(3)
C3 C15 1.518(3)
C4 C5 1.397(3)
C4 H4 0.9500
C5 C6 1.395(3)
C5 C10 1.510(3)
C6 C7 1.539(3)
C7 C11 1.539(3)
C7 C18 1.550(3)
C7 C8 1.553(2)
C8 C9 1.528(3)
C8 C14 1.556(3)
C8 H8 1.0000
C9 C10 1.522(3)
C9 H9A 0.9900
C9 H9B 0.9900
C10 H10A 0.9900
C10 H10B 0.9900
C11 C12 1.527(3)
C11 H11A 0.9900
C11 H11B 0.9900
C12 C13 1.518(3)
C12 H12A 0.9900
C12 H12B 0.9900
C13 C14 1.541(3)
C13 H13A 0.9900
C13 H13B 0.9900
C14 C20 1.528(3)
C14 C19 1.540(3)
C15 C17 1.524(3)
C15 C16 1.533(3)
C15 H15 1.0000
C16 H16A 0.9800
C16 H16B 0.9800
C16 H16C 0.9800
C17 H17A 0.9800
C17 H17B 0.9800
C17 H17C 0.9800
C18 H18A 0.9800
C18 H18B 0.9800
C18 H18C 0.9800
C19 H19A 0.9800
C19 H19B 0.9800
C19 H19C 0.9800
C21 H21A 0.9800
C21 H21B 0.9800
C21 H21C 0.9800

loop_
_geom_torsion_atom_site_label_1
_geom_torsion_atom_site_label_2
_geom_torsion_atom_site_label_3
_geom_torsion_atom_site_label_4
_geom_torsion
C6 C1 C2 C3 -1.5(3)
C6 C1 C2 Cl1 176.43(17)
C1 C2 C3 C4 0.5(3)
Cl1 C2 C3 C4 -177.30(16)
C1 C2 C3 C15 178.2(2)
Cl1 C2 C3 C15 0.4(3)
C2 C3 C4 C5 0.3(3)
C15 C3 C4 C5 -177.4(2)
C3 C4 C5 C6 -0.2(3)
C3 C4 C5 C10 179.3(2)
C4 C5 C6 C1 -0.7(3)
C10 C5 C6 C1 179.8(2)
C4 C5 C6 C7 -177.96(19)
C10 C5 C6 C7 2.5(3)
C2 C1 C6 C5 1.5(3)
C2 C1 C6 C7 178.83(19)
C5 C6 C7 C11 -142.74(19)
C1 C6 C7 C11 40.1(3)
C5 C6 C7 C18 98.3(2)
C1 C6 C7 C18 -78.9(2)
C5 C6 C7 C8 -24.9(3)
C1 C6 C7 C8 157.92(18)
C11 C7 C8 C9 176.19(18)
C6 C7 C8 C9 56.4(2)
C18 C7 C8 C9 -61.5(2)
C11 C7 C8 C14 -51.1(2)
C6 C7 C8 C14 -170.88(17)
C18 C7 C8 C14 71.2(2)
C7 C8 C9 C10 -66.5(2)
C14 C8 C9 C10 159.32(17)
C6 C5 C10 C9 -10.2(3)
C4 C5 C10 C9 170.26(19)
C8 C9 C10 C5 40.7(3)
C6 C7 C11 C12 169.48(16)
C18 C7 C11 C12 -73.4(2)
C8 C7 C11 C12 52.1(2)
C7 C11 C12 C13 -57.1(2)
C11 C12 C13 C14 57.1(3)
C12 C13 C14 C20 -169.25(18)
C12 C13 C14 C19 73.9(2)
C12 C13 C14 C8 -52.8(2)
C9 C8 C14 C20 -60.2(2)
C7 C8 C14 C20 168.44(17)
C9 C8 C14 C19 58.7(2)
C7 C8 C14 C19 -72.7(2)
C9 C8 C14 C13 -176.89(18)
C7 C8 C14 C13 51.7(2)
C4 C3 C15 C17 -37.6(3)
C2 C3 C15 C17 144.9(2)
C4 C3 C15 C16 86.5(3)
C2 C3 C15 C16 -91.0(2)
C21 O2 C20 O1 -0.5(3)
C21 O2 C20 C14 -179.62(16)
C19 C14 C20 O1 1.1(3)
C13 C14 C20 O1 -118.1(2)
C8 C14 C20 O1 124.8(2)
C19 C14 C20 O2 -179.81(18)
C13 C14 C20 O2 61.0(2)
C8 C14 C20 O2 -56.1(2)

loop_
_cod_related_entry_id
_cod_related_entry_database
_cod_related_entry_code
1 ChemSpider 21178193
